data_2010221
loop_
_publ_author_name
'Kashino, Setsuo'
'Iwamoto, Tetsuyuki'
'Hirata, Suehide'
'Mizoguchi, Jun-Ichi'

_publ_section_title
;
 Hexamethylenediammonium bis(\b-phenylacrylate) dihydrate and
 hexamethylenediammonium 3,3'-(1,4-phenylene)diacrylate monohydrate
;
_journal_issue 11
_journal_name_full 'Acta Crystallographica Section C'
_journal_page_first 1741
_journal_page_last 1745
_journal_paper_doi 10.1107/S0108270193014325
_journal_volume 50
_journal_year 1994
_chemical_formula_sum 'C18 H28 N2 O5'
_chemical_formula_weight 352.43
_space_group_IT_number 14
_symmetry_cell_setting monoclinic
_symmetry_space_group_name_Hall '-P 2ybc'
_symmetry_space_group_name_H-M 'P 1 21/c 1'
_atom_type_scat_source IntTabIV
_cell_angle_alpha 90
_cell_angle_beta 106.82(4)
_cell_angle_gamma 90
_cell_formula_units_Z 4
_cell_length_a 5.558(2)
_cell_length_b 46.03(2)
_cell_length_c 7.418(3)
_cell_measurement_reflns_used 24
_cell_measurement_temperature 295
_cell_measurement_theta_max 11.5
_cell_measurement_theta_min 10.0
_cell_volume 1816.6(13)
_diffrn_measurement_device 'Rigaku AFC-5R'
_diffrn_measurement_method \w
_diffrn_radiation_type MoK\a
_diffrn_radiation_wavelength 0.71073
_diffrn_reflns_av_R_equivalents 0.066
_diffrn_reflns_limit_h_max 7
_diffrn_reflns_limit_h_min 0
_diffrn_reflns_limit_k_max 59
_diffrn_reflns_limit_k_min 0
_diffrn_reflns_limit_l_max 9
_diffrn_reflns_limit_l_min -9
_diffrn_reflns_number 4690
_diffrn_reflns_theta_max 27.5
_diffrn_standards_decay_% 2
_diffrn_standards_interval_count 97
_diffrn_standards_number 3
_exptl_absorpt_coefficient_mu 0.088
_exptl_absorpt_correction_T_max 1.00
_exptl_absorpt_correction_T_min 0.84
_exptl_absorpt_correction_type empirical
_exptl_crystal_colour Colorless
_exptl_crystal_density_diffrn 1.289
_exptl_crystal_density_meas 1.29
_exptl_crystal_description 'Plate developed {010}'
_exptl_crystal_size_max 0.30
_exptl_crystal_size_mid 0.20
_exptl_crystal_size_min 0.10
_refine_diff_density_max 0.25
_refine_diff_density_min -0.27
_refine_ls_extinction_coef 0.866E-6
_refine_ls_extinction_method 'Secondary extinction'
_refine_ls_goodness_of_fit_obs 1.41
_refine_ls_hydrogen_treatment refall
_refine_ls_number_parameters 339
_refine_ls_number_reflns 1545
_refine_ls_R_factor_obs 0.060
_refine_ls_shift/esd_max 0.01
_refine_ls_structure_factor_coef F
_refine_ls_weighting_details w=1/\s^2^(F~o~)
_refine_ls_weighting_scheme calc
_refine_ls_wR_factor_obs 0.045
_reflns_number_observed 1545
_reflns_number_total 4188
_reflns_observed_criterion F>2.0\s(F)
_cod_data_source_file oh1060.cif
_cod_data_source_block oh1060_structure_2_of_2
_cod_depositor_comments
;
The following automatic conversions were performed:

'_refine_ls_weighting_scheme' value 'w=1/\s^2^(F~o~)' was changed to
'calc'. New tag '_refine_ls_weighting_details' was created. The value
of the new tag was set to 'w=1/\s^2^(F~o~)'.

Automatic conversion script
Id: cif_fix_values 3143 2015-03-26 13:38:13Z robertas 
;
_cod_original_cell_volume 1816.0(10)
_cod_original_sg_symbol_H-M 'P 21/c'
_cod_database_code 2010221

loop_
_symmetry_equiv_pos_as_xyz
x,y,z
-x,-y,-z
x,1/2-y,1/2+z
-x,-1/2+y,-1/2-z

loop_
_atom_site_label
_atom_site_fract_x
_atom_site_fract_y
_atom_site_fract_z
O(1) .3185(6) .01252(7) .7084(5)
O(2) .6201(7) -.02086(7) .7914(6)
O(3) 1.6614(7) .20555(7) .9160(6)
O(4) 1.3530(7) .23373(7) .9484(6)
O(W) 1.7254(8) .22590(10) .5599(7)
N(1) .0010(10) -.03340(10) .6372(8)
N(2) -.0020(10) -.22370(10) .7096(8)
C(1) .8600(10) .08110(10) .7991(7)
C(2) .7620(10) .10850(10) .7366(8)
C(3) .9070(10) .13310(10) .7677(8)
C(4) 1.1640(10) .13150(10) .8646(7)
C(5) 1.2630(10) .10420(10) .9267(8)
C(6) 1.1140(10) .07940(10) .8959(8)
C(7) .6900(10) .05620(10) .7656(8)
C(8) .7420(10) .02840(10) .8089(8)
C(9) .5450(10) .00510(10) .7661(8)
C(10) 1.3290(10) .15710(10) .8956(6)
C(11) 1.2570(10) .18470(10) .8810(8)
C(12) 1.4390(10) .20930(10) .9147(8)
C(20) .1190(10) -.06270(10) .6890(10)
C(21) -.0720(10) -.08680(10) .6310(10)
C(22) .0470(10) -.11590(10) .7028(9)
C(23) -.1290(10) -.14200(10) .6470(10)
C(24) .0130(10) -.17020(10) .7020(10)
C(25) -.1540(10) -.19640(10) .6560(10)
H(2) .577(7) .1090(8) .663(5)
H(3) .832(8) .1530(10) .707(6)
H(5) 1.455(8) .1039(9) .999(6)
H(6) 1.196(7) .0625(9) .946(6)
H(7) .516(8) .0592(9) .698(6)
H(8) .920(9) .0220(10) .877(7)
H(10) 1.522(8) .1535(8) .934(6)
H(11) 1.070(8) .1898(9) .848(6)
H(OWA) 1.730(10) .2200(10) .671(8)
H(OWB) 1.570(10) .236(2) .510(10)
H(N1A) -.090(10) -.0320(10) .515(8)
H(N1B) .150(10) -.017(2) .670(10)
H(N1C) -.130(10) -.0290(10) .730(10)
H(20A) .215(8) -.0610(10) .828(6)
H(20B) .270(10) -.0650(10) .622(8)
H(21A) -.140(10) -.0890(10) .500(7)
H(21B) -.219(9) -.0820(10) .681(7)
H(22A) .201(8) -.1207(9) .649(6)
H(22B) .118(7) -.1156(8) .846(6)
H(23A) -.204(8) -.1404(9) .519(6)
H(23B) -.280(10) -.1390(10) .701(7)
H(24A) .111(9) -.1700(10) .833(7)
H(24B) .150(10) -.1720(10) .626(7)
H(25A) -.249(8) -.1995(9) .521(6)
H(25B) -.298(9) -.1970(10) .715(7)
H(N2A) .110(10) -.222(2) .890(10)
H(N2B) .100(10) -.2260(10) .635(9)
H(N2C) -.120(10) -.241(2) .680(10)

loop_
_geom_angle_atom_site_label_1
_geom_angle_atom_site_label_2
_geom_angle_atom_site_label_3
_geom_angle
_geom_angle_publ_flag
O(1) C(9) O(2) 124.2(5) yes
O(1) C(9) C(8) 118.6(5) yes
O(2) C(9) C(8) 117.2(5) yes
O(3) C(12) O(4) 123.3(5) yes
O(3) C(12) C(11) 121.1(5) yes
O(4) C(12) C(11) 115.6(5) yes
N(1) C(20) C(21) 111.6(5) yes
N(2) C(25) C(24) 110.4(5) yes
C(1) C(2) C(3) 122.3(5) yes
C(1) C(6) C(5) 120.7(5) yes
C(1) C(7) C(8) 128.8(5) yes
C(2) C(1) C(6) 117.4(5) yes
C(2) C(1) C(7) 118.6(5) yes
C(2) C(3) C(4) 120.4(5) yes
C(3) C(4) C(5) 117.5(5) yes
C(4) C(5) C(6) 121.7(5) yes
C(6) C(1) C(7) 124.0(5) yes
C(7) C(8) C(9) 122.7(5) yes
C(3) C(4) C(10) 122.4(5) yes
C(5) C(4) C(10) 120.1(5) yes
C(4) C(10) C(11) 126.7(5) yes
C(10) C(11) C(12) 123.0(5) yes
C(20) C(21) C(22) 110.2(5) yes
C(21) C(22) C(23) 114.6(5) yes
C(22) C(23) C(24) 111.1(5) yes
C(23) C(24) C(25) 113.0(5) yes
H(OWA) O(W) H(OWB) 109(6) no
H(1NA) N(1) H(1NB) 109(5) no
H(N1A) N(1) H(N1C) 109(5) no
H(N1B) N(1) H(N1C) 108(5) no
H(N2A) N(2) H(N2B) 117(5) no
H(N2A) N(2) H(N2C) 112(5) no
H(N2B) N(2) H(N2C) 104(5) no
C(20) N(1) H(N1A) 114(4) no
C(20) N(1) H(N1B) 108(3) no
C(20) N(1) H(N1C) 109(3) no
C(25) N(2) H(N2A) 107(3) no
C(25) N(2) H(N2B) 110(4) no
C(25) N(2) H(N2C) 108(4) no
C(1) C(2) H(2) 116(2) no
C(3) C(2) H(2) 122(2) no

loop_
_geom_bond_atom_site_label_1
_geom_bond_atom_site_label_2
_geom_bond_distance
_geom_bond_publ_flag
O(1) C(9) 1.256(6) yes
O(2) C(9) 1.263(6) yes
O(3) C(12) 1.247(6) yes
O(4) C(12) 1.272(6) yes
N(1) C(20) 1.501(7) yes
N(2) C(25) 1.500(7) yes
C(1) C(2) 1.400(7) yes
C(1) C(6) 1.388(6) yes
C(1) C(7) 1.459(7) yes
C(2) C(3) 1.374(7) yes
C(3) C(4) 1.400(6) yes
C(4) C(5) 1.398(6) yes
C(4) C(10) 1.467(6) yes
C(5) C(6) 1.388(7) yes
C(7) C(8) 1.333(7) yes
C(8) C(9) 1.496(7) yes
C(10) C(11) 1.326(6) yes
C(11) C(12) 1.490(7) yes
C(20) C(21) 1.510(7) yes
C(21) C(22) 1.518(7) yes
C(22) C(23) 1.532(7) yes
C(23) C(24) 1.509(8) yes
C(24) C(25) 1.502(8) yes
O(W) H(OWA) 0.86(6) no
O(W) H(OWB) 0.94(7) no
N(1) H(N1A) 0.90(5) no
N(1) H(N1B) 1.10(7) no
N(1) H(N1C) 1.12(7) no
N(2) H(N2A) 1.27(9) no
N(2) H(N2B) 0.90(6) no
N(2) H(N2C) 1.01(7) no
C(2) H(2) 1.01(4) no
C(3) H(3) 1.04(4) no
C(5) H(5) 1.05(4) no
C(6) H(6) 0.92(4) no
C(7) H(7) 0.96(4) no
C(8) H(8) 1.01(5) no
C(10) H(10) 1.04(4) no
C(11) H(11) 1.03(4) no
C(20) H(20A) 1.02(4) no
C(20) H(20B) 1.09(5) no
C(21) H(21A) 0.94(5) no
C(21) H(21B) 1.01(5) no
C(22) H(22A) 1.06(4) no
C(22) H(22B) 1.02(4) no
C(23) H(23A) 0.92(4) no
C(23) H(23B) 1.05(5) no
C(24) H(24A) 0.97(4) no
C(24) H(24B) 1.07(5) no
C(25) H(25A) 0.99(4) no
C(25) H(25B) 1.02(5) no
